data_2210213
loop_
_publ_author_name
'Ling-Yun Zhang'
'Xian-Zhong Sun'

_publ_section_title
;<i>catena</i>-Poly[[[\m-4,4'-bipyridine-bis[aquazinc(II)]]-di-\m-benzene-1,3-dicarboxylato]
 dihydrate]
;
_journal_coeditor_code EZ2023
_journal_issue 9
_journal_name_full 'Acta Crystallographica Section E'
_journal_page_first m2363
_journal_page_last m2365
_journal_paper_doi 10.1107/S1600536806033915
_journal_volume 62
_journal_year 2006
_chemical_formula_iupac '[Zn2 (C8 H4 O4)2 (C10 H8 N2) (H2 O)2], 2H2 O'
_chemical_formula_moiety 'C13 H10 N O5 Zn, H2 O'
_chemical_formula_sum 'C13 H12 N O6 Zn'
_chemical_formula_weight 343.61
_chemical_name_systematic
;
catena-Poly[[[\m-4,4'-bipyridine-bis[aquazinc(II)]]-di-\m-
benzene-1,3-dicarboxylato] dihydrate]
;
_space_group_IT_number 14
_symmetry_cell_setting monoclinic
_symmetry_space_group_name_Hall '-P 2yn'
_symmetry_space_group_name_H-M 'P 1 21/n 1'
_atom_sites_solution_hydrogens geom
_atom_sites_solution_primary direct
_atom_sites_solution_secondary difmap
_audit_creation_method SHELXL-97
_cell_angle_alpha 90.00
_cell_angle_beta 109.07(2)
_cell_angle_gamma 90.00
_cell_formula_units_Z 4
_cell_length_a 11.730(10)
_cell_length_b 9.863(6)
_cell_length_c 12.230(10)
_cell_measurement_reflns_used 25
_cell_measurement_temperature 293(2)
_cell_measurement_theta_max 27
_cell_measurement_theta_min 2
_cell_volume 1337.3(18)
_computing_cell_refinement 'R3m Software'
_computing_data_collection 'R3m Software (Siemens, 1990)'
_computing_data_reduction 'R3m Software'
_computing_molecular_graphics 'SHELXTL and OLEX (Dolomanov et al., 2003)'
_computing_publication_material 'SHELXTL and OLEX'
_computing_structure_refinement 'SHELXTL (Bruker, 2000)'
_computing_structure_solution 'SHELXS97 (Sheldrick, 1997)'
_diffrn_ambient_temperature 293(2)
_diffrn_measured_fraction_theta_full 1.000
_diffrn_measured_fraction_theta_max 1.000
_diffrn_measurement_device_type 'Siemens R3m'
_diffrn_measurement_method \w
_diffrn_radiation_monochromator graphite
_diffrn_radiation_source 'fine-focus sealed tube'
_diffrn_radiation_type MoK\a
_diffrn_radiation_wavelength 0.71073
_diffrn_reflns_av_R_equivalents 0.118
_diffrn_reflns_av_sigmaI/netI 0.073
_diffrn_reflns_limit_h_max 14
_diffrn_reflns_limit_h_min 0
_diffrn_reflns_limit_k_max 12
_diffrn_reflns_limit_k_min 0
_diffrn_reflns_limit_l_max 14
_diffrn_reflns_limit_l_min -15
_diffrn_reflns_number 2757
_diffrn_reflns_theta_full 26.0
_diffrn_reflns_theta_max 26.0
_diffrn_reflns_theta_min 2.1
_diffrn_standards_decay_% 0
_diffrn_standards_interval_count 200
_diffrn_standards_number 2
_exptl_absorpt_coefficient_mu 1.865
_exptl_absorpt_correction_T_max 0.494
_exptl_absorpt_correction_T_min 0.456
_exptl_absorpt_correction_type psi-scan
_exptl_absorpt_process_details '(North <i>et al.</i>,  1968)'
_exptl_crystal_colour colorless
_exptl_crystal_density_diffrn 1.708
_exptl_crystal_density_method 'not measured'
_exptl_crystal_description block
_exptl_crystal_F_000 700
_exptl_crystal_size_max 0.50
_exptl_crystal_size_mid 0.46
_exptl_crystal_size_min 0.44
_refine_diff_density_max 0.56
_refine_diff_density_min -0.78
_refine_ls_extinction_method none
_refine_ls_goodness_of_fit_ref 1.06
_refine_ls_hydrogen_treatment constr
_refine_ls_matrix_type full
_refine_ls_number_parameters 190
_refine_ls_number_reflns 2628
_refine_ls_number_restraints 0
_refine_ls_restrained_S_all 1.06
_refine_ls_R_factor_all 0.137
_refine_ls_R_factor_gt 0.072
_refine_ls_shift/su_max 0.000
_refine_ls_shift/su_mean 0.000
_refine_ls_structure_factor_coef Fsqd
_refine_ls_weighting_details 'calc w=1/[\s^2^(Fo^2^)+(0.1095P)^2^+1.2922P] where P=(Fo^2^+2Fc^2^)/3'
_refine_ls_weighting_scheme calc
_refine_ls_wR_factor_gt 0.180
_refine_ls_wR_factor_ref 0.216
_reflns_number_gt 1533
_reflns_number_total 2628
_reflns_threshold_expression I>2\s(I)
_cod_data_source_file ez2023.cif
_cod_data_source_block I
_cod_original_cell_volume 1336(2)
_cod_original_sg_symbol_H-M 'P 21/n'
_cod_database_code 2210213

loop_
_symmetry_equiv_pos_as_xyz
'x, y, z'
'-x+1/2, y+1/2, -z+1/2'
'-x, -y, -z'
'x-1/2, -y-1/2, z-1/2'

loop_
_atom_site_type_symbol
_atom_site_label
_atom_site_fract_x
_atom_site_fract_y
_atom_site_fract_z
_atom_site_U_iso_or_equiv
_atom_site_adp_type
_atom_site_calc_flag
_atom_site_refinement_flags
_atom_site_occupancy
Zn Zn1 0.12741(10) 0.10062(9) 0.09783(8) 0.0528(4) Uani d . 1
N N1 0.0729(5) 0.0677(6) 0.2403(5) 0.0434(15) Uani d . 1
O O1 0.1100(5) -0.0832(4) 0.0237(5) 0.0475(13) Uani d . 1
O O2 0.2697(6) -0.0458(6) -0.0368(6) 0.076(2) Uani d . 1
O O3 0.1392(5) -0.6052(5) 0.1471(5) 0.0511(13) Uani d . 1
O O4 0.1256(5) -0.7459(5) -0.0025(5) 0.0527(14) Uani d . 1
C C1 0.1909(7) -0.1238(7) -0.0238(6) 0.0412(17) Uani d . 1
C C2 0.1846(6) -0.2693(7) -0.0614(6) 0.0381(16) Uani d . 1
C C3 0.2114(7) -0.3015(8) -0.1631(6) 0.0479(19) Uani d . 1
H H3A 0.2319 -0.2326 -0.2053 0.058 Uiso calc R 1
C C4 0.2076(8) -0.4355(8) -0.2009(7) 0.052(2) Uani d . 1
H H4A 0.2230 -0.4561 -0.2689 0.062 Uiso calc R 1
C C5 0.1799(7) -0.5393(7) -0.1341(6) 0.0476(19) Uani d . 1
H H5A 0.1759 -0.6287 -0.1593 0.057 Uiso calc R 1
C C6 0.1582(6) -0.5097(6) -0.0295(6) 0.0358(16) Uani d . 1
C C7 0.1557(6) -0.3738(6) 0.0037(6) 0.0360(16) Uani d . 1
H H7A 0.1350 -0.3527 0.0689 0.043 Uiso calc R 1
C C8 0.1375(7) -0.6265(7) 0.0439(7) 0.0438(18) Uani d . 1
C C9 0.0587(8) -0.0604(8) 0.2724(6) 0.052(2) Uani d . 1
H H9A 0.0684 -0.1311 0.2260 0.063 Uiso calc R 1
C C10 0.0302(8) -0.0922(8) 0.3720(7) 0.056(2) Uani d . 1
H H10A 0.0212 -0.1822 0.3905 0.067 Uiso calc R 1
C C11 0.0148(7) 0.0146(8) 0.4452(6) 0.0456(18) Uani d . 1
C C12 0.0274(7) 0.1486(8) 0.4089(6) 0.0473(19) Uani d . 1
H H12A 0.0157 0.2220 0.4518 0.057 Uiso calc R 1
C C13 0.0571(7) 0.1706(8) 0.3091(6) 0.0465(19) Uani d . 1
H H13A 0.0666 0.2594 0.2882 0.056 Uiso calc R 1
O O1W 0.3153(5) 0.0962(5) 0.1934(5) 0.0554(14) Uani d . 1
H H1WA 0.3636 0.0894 0.1548 0.083 Uiso d R 1
H H1WB 0.3312 0.0290 0.2394 0.083 Uiso d R 1
O O2W 0.4785(12) 0.0710(14) 0.0620(11) 0.194(5) Uani d . 1
H H2WB 0.4680 0.0230 0.0018 0.292 Uiso d R 1
H H2WA 0.5506 0.0703 0.1082 0.292 Uiso d R 1

loop_
_atom_site_aniso_label
_atom_site_aniso_U_11
_atom_site_aniso_U_22
_atom_site_aniso_U_33
_atom_site_aniso_U_12
_atom_site_aniso_U_13
_atom_site_aniso_U_23
Zn1 0.0833(8) 0.0394(5) 0.0481(6) -0.0119(5) 0.0383(5) -0.0040(4)
N1 0.049(4) 0.047(4) 0.036(3) -0.005(3) 0.017(3) 0.002(3)
O1 0.053(3) 0.034(3) 0.063(3) -0.001(2) 0.029(3) -0.005(2)
O2 0.104(5) 0.039(3) 0.120(5) -0.017(3) 0.086(5) -0.007(3)
O3 0.068(4) 0.040(3) 0.055(3) -0.007(3) 0.033(3) 0.003(2)
O4 0.067(4) 0.031(3) 0.068(3) -0.006(2) 0.033(3) -0.005(2)
C1 0.049(5) 0.038(4) 0.043(4) -0.004(3) 0.023(4) 0.000(3)
C2 0.040(4) 0.039(4) 0.039(4) 0.000(3) 0.019(3) 0.001(3)
C3 0.055(5) 0.046(4) 0.051(4) 0.003(4) 0.028(4) 0.006(4)
C4 0.071(6) 0.047(4) 0.045(4) 0.008(4) 0.030(4) 0.001(3)
C5 0.062(5) 0.031(4) 0.054(4) 0.004(4) 0.024(4) -0.006(3)
C6 0.038(4) 0.033(4) 0.041(4) 0.004(3) 0.018(3) 0.002(3)
C7 0.039(4) 0.034(4) 0.042(4) 0.002(3) 0.022(3) -0.002(3)
C8 0.041(4) 0.034(4) 0.058(5) 0.001(3) 0.019(4) 0.001(3)
C9 0.072(6) 0.049(4) 0.048(4) -0.003(4) 0.036(4) -0.003(4)
C10 0.071(6) 0.053(5) 0.055(5) -0.005(4) 0.038(4) 0.001(4)
C11 0.043(5) 0.061(5) 0.036(4) 0.007(4) 0.017(3) 0.007(3)
C12 0.055(5) 0.055(4) 0.040(4) -0.002(4) 0.027(4) -0.002(3)
C13 0.059(5) 0.047(4) 0.040(4) -0.004(4) 0.024(4) -0.002(3)
O1W 0.067(4) 0.051(3) 0.056(3) -0.001(3) 0.031(3) 0.004(3)
O2W 0.189(13) 0.250(15) 0.157(11) -0.009(11) 0.075(10) -0.039(10)

loop_
_atom_type_symbol
_atom_type_description
_atom_type_scat_dispersion_real
_atom_type_scat_dispersion_imag
_atom_type_scat_source
C C 0.0033 0.0016 'International Tables Vol C Tables 4.2.6.8 and 6.1.1.4'
H H 0.0000 0.0000 'International Tables Vol C Tables 4.2.6.8 and 6.1.1.4'
N N 0.0061 0.0033 'International Tables Vol C Tables 4.2.6.8 and 6.1.1.4'
O O 0.0106 0.0060 'International Tables Vol C Tables 4.2.6.8 and 6.1.1.4'
Zn Zn 0.2839 1.4301 'International Tables Vol C Tables 4.2.6.8 and 6.1.1.4'

loop_
_geom_angle_atom_site_label_1
_geom_angle_atom_site_label_2
_geom_angle_atom_site_label_3
_geom_angle_site_symmetry_1
_geom_angle_site_symmetry_3
_geom_angle
_geom_angle_publ_flag
O4 Zn1 O1 1_565 . 116.1(2) yes
O4 Zn1 N1 1_565 . 135.3(2) yes
O1 Zn1 N1 . . 103.0(2) yes
O4 Zn1 O1W 1_565 . 99.1(2) yes
O1 Zn1 O1W . . 99.4(2) yes
N1 Zn1 O1W . . 94.8(2) yes
C9 N1 C13 . . 117.4(6) ?
C9 N1 Zn1 . . 119.6(5) ?
C13 N1 Zn1 . . 122.9(5) ?
C1 O1 Zn1 . . 119.3(4) ?
C8 O4 Zn1 . 1_545 117.0(5) ?
O2 C1 O1 . . 122.3(6) ?
O2 C1 C2 . . 120.8(6) ?
O1 C1 C2 . . 116.9(6) ?
C7 C2 C3 . . 119.7(6) ?
C7 C2 C1 . . 121.5(6) ?
C3 C2 C1 . . 118.7(6) ?
C4 C3 C2 . . 120.7(6) ?
C4 C3 H3A . . 119.7 ?
C2 C3 H3A . . 119.7 ?
C3 C4 C5 . . 119.0(7) ?
C3 C4 H4A . . 120.5 ?
C5 C4 H4A . . 120.5 ?
C4 C5 C6 . . 121.1(6) ?
C4 C5 H5A . . 119.5 ?
C6 C5 H5A . . 119.5 ?
C7 C6 C5 . . 119.1(6) ?
C7 C6 C8 . . 121.8(6) ?
C5 C6 C8 . . 119.0(6) ?
C6 C7 C2 . . 120.2(6) ?
C6 C7 H7A . . 119.9 ?
C2 C7 H7A . . 119.9 ?
O3 C8 O4 . . 123.3(6) ?
O3 C8 C6 . . 120.3(6) ?
O4 C8 C6 . . 116.3(7) ?
N1 C9 C10 . . 123.4(7) ?
N1 C9 H9A . . 118.3 ?
C10 C9 H9A . . 118.3 ?
C9 C10 C11 . . 119.6(7) ?
C9 C10 H10A . . 120.2 ?
C11 C10 H10A . . 120.2 ?
C12 C11 C10 . . 116.3(6) ?
C12 C11 C11 . 3_556 122.0(8) ?
C10 C11 C11 . 3_556 121.7(9) ?
C13 C12 C11 . . 120.1(7) ?
C13 C12 H12A . . 119.9 ?
C11 C12 H12A . . 119.9 ?
N1 C13 C12 . . 123.1(7) ?
N1 C13 H13A . . 118.4 ?
C12 C13 H13A . . 118.4 ?
Zn1 O1W H1WA . . 117.0 ?
Zn1 O1W H1WB . . 110.1 ?
H1WA O1W H1WB . . 105.2 ?
H2WB O2W H2WA . . 113.7 ?

loop_
_geom_bond_atom_site_label_1
_geom_bond_atom_site_label_2
_geom_bond_site_symmetry_2
_geom_bond_distance
_geom_bond_publ_flag
Zn1 O4 1_565 1.944(5) yes
Zn1 O1 . 2.007(5) yes
Zn1 N1 . 2.068(6) yes
Zn1 O1W . 2.130(6) yes
N1 C9 . 1.349(9) ?
N1 C13 . 1.369(9) ?
O1 C1 . 1.325(8) ?
O2 C1 . 1.252(9) ?
O3 C8 . 1.273(9) ?
O4 C8 . 1.295(8) ?
O4 Zn1 1_545 1.944(5) ?
C1 C2 . 1.502(9) ?
C2 C7 . 1.409(9) ?
C2 C3 . 1.416(10) ?
C3 C4 . 1.396(10) ?
C3 H3A . 0.9300 ?
C4 C5 . 1.412(10) ?
C4 H4A . 0.9300 ?
C5 C6 . 1.413(9) ?
C5 H5A . 0.9300 ?
C6 C7 . 1.403(9) ?
C6 C8 . 1.528(9) ?
C7 H7A . 0.9300 ?
C9 C10 . 1.400(10) ?
C9 H9A . 0.9300 ?
C10 C11 . 1.431(10) ?
C10 H10A . 0.9300 ?
C11 C12 . 1.418(11) ?
C11 C11 3_556 1.518(13) ?
C12 C13 . 1.390(10) ?
C12 H12A . 0.9300 ?
C13 H13A . 0.9300 ?
O1W H1WA . 0.8500 ?
O1W H1WB . 0.8501 ?
O2W H2WB . 0.8500 ?
O2W H2WA . 0.8500 ?

loop_
_geom_hbond_atom_site_label_D
_geom_hbond_atom_site_label_H
_geom_hbond_atom_site_label_A
_geom_hbond_site_symmetry_A
_geom_hbond_distance_DH
_geom_hbond_distance_HA
_geom_hbond_distance_DA
_geom_hbond_angle_DHA
O1W H1WA O2W . 0.85 2.03 2.880(10) 179.4
O1W H1WB O3 2 0.85 1.87 2.710(10) 173.0
O2W H2WB O2 . 0.85 2.32 2.620(10) 101.0
O2W H2WB O2W 3_655 0.85 1.48 2.24(2) 147.3
O2W H2WA O2 3_655 0.85 2.54 3.08(2) 121.9
